data_2214659
loop_
_publ_author_name
'De Le\'on, Antonio'
'Pons, Josefina'
'Solans, Xavier'
'Font-Bardia, Merc\`e'

_publ_section_title
;
 Tetrakis(pyridine-\k<i>N</i>)palladium(II) bis(tetrafluoridoborate)
;
_journal_coeditor_code GG2027
_journal_issue 8
_journal_name_full 'Acta Crystallographica Section E'
_journal_page_first m2164
_journal_page_last m2164
_journal_paper_doi 10.1107/S1600536807034411
_journal_volume 63
_journal_year 2007
_chemical_formula_iupac '[Pd (C5 H5 N)4] (B F4)2'
_chemical_formula_moiety 'C20 H20 N4 Pd 2+, 2(B F4 -)'
_chemical_formula_sum 'C20 H20 B2 F8 N4 Pd'
_chemical_formula_weight 596.42
_chemical_name_systematic
;
Tetrakis(pyridine-\kN)palladium(II) bis(tetrafluoridoborate)
;
_space_group_IT_number 15
_symmetry_cell_setting monoclinic
_symmetry_space_group_name_Hall '-C 2yc'
_symmetry_space_group_name_H-M 'C 1 2/c 1'
_atom_sites_solution_hydrogens geom
_atom_sites_solution_primary direct
_atom_sites_solution_secondary difmap
_cell_angle_alpha 90.00
_cell_angle_beta 115.63(3)
_cell_angle_gamma 90.00
_cell_formula_units_Z 4
_cell_length_a 15.640(7)
_cell_length_b 10.886(7)
_cell_length_c 15.711(7)
_cell_measurement_reflns_used 25
_cell_measurement_temperature 295(2)
_cell_measurement_theta_max 18
_cell_measurement_theta_min 9
_cell_volume 2412(2)
_computing_cell_refinement CAD-4/PC
_computing_data_collection 'CAD-4/PC (Kretschmar, 1996)'
_computing_data_reduction 'WinGX-PC (Farrugia, 1999)'
_computing_molecular_graphics 'ORTEP (Brueggemann & Schmid, 1990)'
_computing_publication_material 'PLATON (Spek, 2003)'
_computing_structure_refinement 'SHELXL97 (Sheldrick, 1997)'
_computing_structure_solution 'SHELXS97 (Sheldrick, 1997)'
_diffrn_ambient_temperature 295(2)
_diffrn_measured_fraction_theta_full 1.00
_diffrn_measured_fraction_theta_max 1.00
_diffrn_measurement_device_type 'Enraf--Nonius CAD-4'
_diffrn_measurement_method \w/2\q'
_diffrn_radiation_monochromator graphite
_diffrn_radiation_source 'fine-focus sealed tube'
_diffrn_radiation_type MoK\a
_diffrn_radiation_wavelength 0.71073
_diffrn_reflns_av_R_equivalents 0.0641
_diffrn_reflns_av_sigmaI/netI 0.0748
_diffrn_reflns_limit_h_max 21
_diffrn_reflns_limit_h_min -21
_diffrn_reflns_limit_k_max 15
_diffrn_reflns_limit_k_min -14
_diffrn_reflns_limit_l_max 12
_diffrn_reflns_limit_l_min -22
_diffrn_reflns_number 6864
_diffrn_reflns_theta_full 29.97
_diffrn_reflns_theta_max 29.97
_diffrn_reflns_theta_min 2.36
_diffrn_standards_decay_% 0
_diffrn_standards_interval_time 120
_diffrn_standards_number 3
_exptl_absorpt_coefficient_mu 0.847
_exptl_absorpt_correction_type none
_exptl_crystal_colour yellow
_exptl_crystal_density_diffrn 1.643
_exptl_crystal_density_method 'not measured'
_exptl_crystal_description prism
_exptl_crystal_F_000 1184
_exptl_crystal_size_max 0.18
_exptl_crystal_size_mid 0.15
_exptl_crystal_size_min 0.11
_refine_diff_density_max 0.964
_refine_diff_density_min -0.521
_refine_ls_extinction_method none
_refine_ls_goodness_of_fit_ref 0.966
_refine_ls_hydrogen_treatment mixed
_refine_ls_matrix_type full
_refine_ls_number_parameters 217
_refine_ls_number_reflns 3521
_refine_ls_number_restraints 20
_refine_ls_restrained_S_all 0.973
_refine_ls_R_factor_all 0.1113
_refine_ls_R_factor_gt 0.0460
_refine_ls_shift/su_max 0.001
_refine_ls_shift/su_mean 0.000
_refine_ls_structure_factor_coef Fsqd
_refine_ls_weighting_details 'w=1/[\s^2^(Fo^2^)+(0.0885P)^2^] where P=(Fo^2^+2Fc^2^)/3'
_refine_ls_weighting_scheme calc
_refine_ls_wR_factor_gt 0.1252
_refine_ls_wR_factor_ref 0.1544
_reflns_number_gt 1872
_reflns_number_total 3521
_reflns_threshold_expression I>2\s(I)
_cod_data_source_file gg2027.cif
_cod_data_source_block I
_cod_depositor_comments
;
The following automatic conversions were performed:
'_symmetry_cell_setting' value 'Monoclinic' changed to 'monoclinic'
according to '/home/saulius/struct/CIF-dictionaries/cif_core.dic'
dictionary named 'cif_core.dic' version 2.4.1 from 2010-06-29.

Automatic conversion script
Id: cif_fix_enum 1527 2010-12-29 10:47:43Z saulius 

The following automatic conversions were performed:

'_symmetry_cell_setting' value 'Monoclinic' changed to 'monoclinic'
according to /home/saulius/struct/CIF-dictionaries/cif_core.dic
dictionary named 'cif_core.dic' version 2.4.1 from 2010-06-29.

Automatic conversion script
Id: cif_fix_values 1715 2011-07-08 13:25:40Z adriana 
;
_cod_original_sg_symbol_H-M 'C 2/c'
_cod_database_code 2214659
_cod_database_fobs_code 2214659

loop_
_symmetry_equiv_pos_as_xyz
'x, y, z'
'-x, y, -z+1/2'
'x+1/2, y+1/2, z'
'-x+1/2, y+1/2, -z+1/2'
'-x, -y, -z'
'x, -y, z-1/2'
'-x+1/2, -y+1/2, -z'
'x+1/2, -y+1/2, z-1/2'

loop_
_atom_site_type_symbol
_atom_site_label
_atom_site_fract_x
_atom_site_fract_y
_atom_site_fract_z
_atom_site_U_iso_or_equiv
_atom_site_adp_type
_atom_site_calc_flag
_atom_site_refinement_flags
_atom_site_occupancy
Pd Pd 0.2500 0.2500 0.5000 0.04425(17) Uani d S 1
N N1 0.3643(3) 0.3627(3) 0.5562(3) 0.0524(10) Uani d . 1
N N2 0.2482(3) 0.2718(3) 0.3707(3) 0.0515(10) Uani d . 1
C C1 0.3518(4) 0.4830(5) 0.5591(5) 0.0706(16) Uani d . 1
H H1 0.281(4) 0.507(6) 0.540(4) 0.085 Uiso d . 1
C C2 0.4256(5) 0.5640(5) 0.5942(5) 0.090(2) Uani d . 1
H H2 0.4145 0.6479 0.5939 0.107 Uiso calc R 1
C C3 0.5147(5) 0.5201(7) 0.6291(6) 0.107(3) Uani d . 1
H H3 0.5662 0.5730 0.6560 0.128 Uiso calc R 1
C C4 0.5284(5) 0.3985(8) 0.6246(7) 0.119(3) Uani d . 1
H H4 0.5897 0.3678 0.6460 0.142 Uiso calc R 1
C C5 0.4529(4) 0.3202(5) 0.5888(5) 0.081(2) Uani d . 1
H H5 0.466(6) 0.234(5) 0.602(5) 0.097 Uiso d . 1
C C6 0.3069(5) 0.2063(5) 0.3457(4) 0.0618(14) Uani d . 1
H H6 0.339(4) 0.159(5) 0.392(4) 0.074 Uiso d . 1
C C7 0.3078(5) 0.2172(6) 0.2601(5) 0.0747(19) Uani d . 1
H H7 0.359(4) 0.175(6) 0.251(4) 0.090 Uiso d . 1
C C8 0.2451(5) 0.2970(7) 0.1942(5) 0.0736(17) Uani d . 1
H H8 0.246(5) 0.302(6) 0.139(5) 0.088 Uiso d . 1
C C9 0.1841(5) 0.3641(5) 0.2183(4) 0.0753(17) Uani d . 1
H H9 0.130(4) 0.420(6) 0.181(4) 0.090 Uiso d . 1
C C10 0.1872(5) 0.3496(5) 0.3071(5) 0.0682(15) Uani d . 1
H H10 0.139(4) 0.375(5) 0.328(4) 0.082 Uiso d . 1
B B 0.4188(3) 0.0789(4) 0.0683(3) 0.0520(13) Uani d D 1
F F1 0.3608(6) 0.1363(7) 0.1009(6) 0.087(4) Uani d PD 0.50
F F1' 0.3416(6) 0.1358(9) 0.0789(9) 0.126(6) Uani d PD 0.50
F F2 0.4665(5) 0.1591(5) 0.0370(5) 0.074(2) Uani d PD 0.50
F F2' 0.4267(10) 0.1392(11) -0.0085(7) 0.209(9) Uani d PD 0.50
F F3 0.3647(5) -0.0047(5) -0.0055(5) 0.078(2) Uani d PD 0.50
F F3' 0.3989(8) -0.0435(5) 0.0473(11) 0.171(8) Uani d PD 0.50
F F4 0.4867(5) 0.0047(7) 0.1429(4) 0.095(3) Uani d PD 0.50
F F4' 0.5011(6) 0.0967(14) 0.1496(6) 0.206(8) Uani d PD 0.50

loop_
_atom_site_aniso_label
_atom_site_aniso_U_11
_atom_site_aniso_U_22
_atom_site_aniso_U_33
_atom_site_aniso_U_12
_atom_site_aniso_U_13
_atom_site_aniso_U_23
Pd 0.0444(3) 0.0326(2) 0.0633(3) -0.0010(3) 0.0304(2) -0.0053(3)
N1 0.047(2) 0.0369(19) 0.075(3) 0.0015(16) 0.028(2) 0.0004(18)
N2 0.056(2) 0.037(2) 0.069(2) -0.0016(15) 0.034(2) -0.0049(16)
C1 0.064(3) 0.037(2) 0.107(5) 0.000(2) 0.033(3) 0.002(3)
C2 0.089(5) 0.036(3) 0.135(6) -0.014(3) 0.041(5) -0.014(4)
C3 0.070(4) 0.070(4) 0.149(7) -0.031(4) 0.018(4) 0.019(5)
C4 0.046(3) 0.093(6) 0.184(9) 0.002(4) 0.020(4) 0.028(6)
C5 0.053(3) 0.049(3) 0.131(6) 0.001(2) 0.032(4) 0.011(3)
C6 0.073(4) 0.048(2) 0.082(4) 0.001(2) 0.050(3) -0.002(3)
C7 0.087(4) 0.068(4) 0.094(5) -0.013(3) 0.063(4) -0.018(3)
C8 0.091(5) 0.069(3) 0.071(4) -0.018(3) 0.044(4) -0.011(3)
C9 0.094(4) 0.055(3) 0.069(4) -0.002(3) 0.027(3) 0.001(3)
C10 0.084(4) 0.045(3) 0.084(4) 0.005(3) 0.044(3) 0.001(3)
B 0.057(3) 0.050(3) 0.053(3) -0.009(3) 0.027(3) 0.000(2)
F1 0.106(7) 0.068(7) 0.130(8) 0.010(6) 0.092(7) -0.010(6)
F1' 0.087(7) 0.124(12) 0.189(13) -0.034(7) 0.079(8) -0.083(10)
F2 0.083(5) 0.050(4) 0.123(7) -0.013(3) 0.076(5) 0.007(4)
F2' 0.31(2) 0.232(19) 0.121(11) 0.107(17) 0.131(13) 0.071(11)
F3 0.075(5) 0.051(4) 0.096(5) -0.010(4) 0.026(4) -0.032(4)
F3' 0.166(12) 0.038(4) 0.39(2) -0.003(6) 0.201(15) -0.006(9)
F4 0.097(6) 0.101(7) 0.062(5) 0.015(5) 0.013(4) 0.020(5)
F4' 0.139(11) 0.25(2) 0.138(11) 0.006(13) -0.023(8) -0.043(12)

loop_
_atom_type_symbol
_atom_type_description
_atom_type_scat_dispersion_real
_atom_type_scat_dispersion_imag
_atom_type_scat_source
C C 0.0033 0.0016 'International Tables Vol C Tables 4.2.6.8 and 6.1.1.4'
H H 0.0000 0.0000 'International Tables Vol C Tables 4.2.6.8 and 6.1.1.4'
B B 0.0013 0.0007 'International Tables Vol C Tables 4.2.6.8 and 6.1.1.4'
F F 0.0171 0.0103 'International Tables Vol C Tables 4.2.6.8 and 6.1.1.4'
N N 0.0061 0.0033 'International Tables Vol C Tables 4.2.6.8 and 6.1.1.4'
Pd Pd -0.9988 1.0072 'International Tables Vol C Tables 4.2.6.8 and 6.1.1.4'

loop_
_geom_angle_atom_site_label_1
_geom_angle_atom_site_label_2
_geom_angle_atom_site_label_3
_geom_angle_site_symmetry_1
_geom_angle_site_symmetry_3
_geom_angle
N1 Pd N1 7_556 . 180.00(17)
N1 Pd N2 7_556 7_556 89.63(17)
N1 Pd N2 . 7_556 90.37(17)
N1 Pd N2 7_556 . 90.37(17)
N1 Pd N2 . . 89.63(17)
N2 Pd N2 7_556 . 180.0
C1 N1 C5 . . 118.2(5)
C1 N1 Pd . . 119.8(4)
C5 N1 Pd . . 122.0(4)
C10 N2 C6 . . 118.1(5)
C10 N2 Pd . . 121.1(4)
C6 N2 Pd . . 120.8(4)
N1 C1 C2 . . 122.7(6)
N1 C1 H1 . . 113(4)
C2 C1 H1 . . 124(4)
C3 C2 C1 . . 118.8(6)
C3 C2 H2 . . 120.6
C1 C2 H2 . . 120.6
C2 C3 C4 . . 119.2(6)
C2 C3 H3 . . 120.4
C4 C3 H3 . . 120.4
C3 C4 C5 . . 120.4(7)
C3 C4 H4 . . 119.8
C5 C4 H4 . . 119.8
N1 C5 C4 . . 120.7(6)
N1 C5 H5 . . 121(5)
C4 C5 H5 . . 117(5)
N2 C6 C7 . . 122.9(6)
N2 C6 H6 . . 108(4)
C7 C6 H6 . . 129(4)
C6 C7 C8 . . 119.3(6)
C6 C7 H7 . . 117(4)
C8 C7 H7 . . 123(4)
C9 C8 C7 . . 118.6(6)
C9 C8 H8 . . 123(5)
C7 C8 H8 . . 118(5)
C8 C9 C10 . . 119.3(6)
C8 C9 H9 . . 132(4)
C10 C9 H9 . . 108(4)
N2 C10 C9 . . 121.8(6)
N2 C10 H10 . . 109(3)
C9 C10 H10 . . 128(3)
F1 B F2 . . 113.2(4)
F1 B F3 . . 109.8(4)
F2 B F3 . . 109.7(4)
F1 B F4 . . 109.0(4)
F2 B F4 . . 109.0(4)
F3 B F4 . . 105.8(4)
F3' B F4' . . 112.4(4)
F3' B F2' . . 109.7(4)
F3' B F1' . . 109.4(4)
F4' B F2' . . 109.4(4)
F4' B F1' . . 109.1(4)
F2' B F1' . . 106.6(4)

loop_
_geom_bond_atom_site_label_1
_geom_bond_atom_site_label_2
_geom_bond_site_symmetry_2
_geom_bond_distance
Pd N1 7_556 2.028(4)
Pd N1 . 2.028(4)
Pd N2 7_556 2.033(5)
Pd N2 . 2.033(5)
N1 C1 . 1.328(6)
N1 C5 . 1.335(7)
N2 C10 . 1.342(7)
N2 C6 . 1.348(7)
C1 C2 . 1.365(8)
C1 H1 . 1.05(6)
C2 C3 . 1.344(10)
C2 H2 . 0.9300
C3 C4 . 1.348(11)
C3 H3 . 0.9300
C4 C5 . 1.365(9)
C4 H4 . 0.9300
C5 H5 . 0.96(6)
C6 C7 . 1.357(9)
C6 H6 . 0.85(6)
C7 C8 . 1.382(11)
C7 H7 . 0.99(6)
C8 C9 . 1.379(9)
C8 H8 . 0.88(7)
C9 C10 . 1.384(9)
C9 H9 . 1.00(6)
C10 H10 . 0.99(6)
B F1 . 1.370(6)
B F2 . 1.371(5)
B F3' . 1.375(6)
B F4' . 1.380(7)
B F2' . 1.425(7)
B F3 . 1.428(6)
B F1' . 1.430(7)
B F4 . 1.441(6)

loop_
_geom_hbond_atom_site_label_D
_geom_hbond_atom_site_label_H
_geom_hbond_atom_site_label_A
_geom_hbond_site_symmetry_A
_geom_hbond_distance_DH
_geom_hbond_distance_HA
_geom_hbond_distance_DA
_geom_hbond_angle_DHA
_geom_hbond_publ_flag
C4 H4 Cg1 8_555 0.93 2.97 3.800(10) 150 yes
